data_7009084
loop_
_publ_author_name
'Hesschenbrouck, Jo\"elle'
'Solari, Euro'
'Floriani, Carlo'
'Re, Nazzareno'
'Rizzoli, Corrado'
'Chiesi-Villa, Angiola'

_publ_section_title
;
 Chromium-(II) and -(III) over a planar oxo surface modelled by
 calix[4]arene anions: redox chemistry and formation of Cr--C
 functionalities
;
_journal_issue 2
_journal_name_full 'Journal of the Chemical Society, Dalton Transactions'
_journal_page_first 191
_journal_paper_doi 10.1039/a908499a
_journal_year 2000
_chemical_formula_sum 'C58 H82 Cr O7'
_chemical_formula_weight 943.28
_space_group_IT_number 19
_symmetry_cell_setting orthorhombic
_symmetry_space_group_name_Hall 'P 2ac 2ab'
_symmetry_space_group_name_H-M 'P 21 21 21'
_atom_sites_solution_hydrogens geom
_atom_sites_solution_primary direct
_atom_sites_solution_secondary difmap
_cell_angle_alpha 90.00(0)
_cell_angle_beta 90.00(0)
_cell_angle_gamma 90.00(0)
_cell_formula_units_Z 4.00
_cell_length_a 12.526(2)
_cell_length_b 19.174(2)
_cell_length_c 21.933(2)
_cell_measurement_reflns_used 143
_cell_measurement_temperature 85
_cell_volume 5267.7(11)
_computing_cell_refinement KM4RED
_computing_data_collection KM4RED
_computing_data_reduction KM4RED
_computing_structure_refinement 'SHELXS-93 (Sheldrick, 1993)'
_computing_structure_solution 'SHELXS-76 (Sheldrick, 1976)'
_diffrn_ambient_temperature 143
_diffrn_measurement_device KUMACCD
_diffrn_radiation_monochromator graphite
_diffrn_radiation_source fine-focussealedtube
_diffrn_radiation_type MoK\a
_diffrn_radiation_wavelength 0.71069
_diffrn_reflns_av_R_equivalents 0.0421
_diffrn_reflns_av_sigmaI/netI 0.0352
_diffrn_reflns_limit_h_max 16
_diffrn_reflns_limit_h_min -16
_diffrn_reflns_limit_k_max 26
_diffrn_reflns_limit_k_min -25
_diffrn_reflns_limit_l_max 27
_diffrn_reflns_limit_l_min -29
_diffrn_reflns_number 38649
_diffrn_reflns_theta_max 29.15
_diffrn_reflns_theta_min 2.69
_exptl_absorpt_coefficient_mu 0.2589
_exptl_absorpt_correction_T_max 1.000
_exptl_absorpt_correction_T_min 0.947
_exptl_absorpt_correction_type none
_exptl_crystal_colour pale_blue
_exptl_crystal_density_diffrn 1.1894
_exptl_crystal_density_meas ?
_exptl_crystal_density_method not_measured
_exptl_crystal_description prism_fragment
_exptl_crystal_F_000 2040.0
_exptl_crystal_size_max 0.37
_exptl_crystal_size_mid 0.31
_exptl_crystal_size_min 0.18
_refine_diff_density_max 0.46
_refine_diff_density_min -0.32
_refine_diff_density_rms 0.00
_refine_ls_extinction_method none
_refine_ls_goodness_of_fit_all 1.157
_refine_ls_goodness_of_fit_obs 1.047
_refine_ls_hydrogen_treatment not_refined
_refine_ls_matrix_type full
_refine_ls_number_parameters 595
_refine_ls_number_reflns 10284
_refine_ls_number_restraints 0
_refine_ls_restrained_S_all 1.157
_refine_ls_restrained_S_obs 1.047
_refine_ls_R_factor_all 0.0882
_refine_ls_R_factor_obs 0.0611
_refine_ls_shift/esd_max 0.000
_refine_ls_shift/esd_mean 0.000
_refine_ls_structure_factor_coef Fsqd
_refine_ls_weighting_details 'w=1/[\s^2^(Fo^2^)+( 0.0591)^2^+   6.47P] where P=(Fo^2^+2Fc^2^)/3'
_refine_ls_weighting_scheme calc
_refine_ls_wR_factor_all 0.1759
_refine_ls_wR_factor_obs 0.1419
_reflns_number_observed 10284
_reflns_number_total 12824
_reflns_observed_criterion >2sigma(I)
_cod_data_source_file a908499a.txt
_cod_data_source_block COMPLEX_6
_cod_depositor_comments
;
The following automatic conversions were performed:

'_exptl_crystal_density_meas' value 'not_measured' was changed to '?'
- the value is perceived as not measured.

Automatic conversion script
Id: cif_fix_values 3008 2015-01-20 13:52:24Z robertas 

The following automatic conversions were performed:

'_refine_ls_weighting_scheme' value 'calc w=1/[\s^2^(Fo^2^)+(
0.0591)^2^+ 6.47P] where P=(Fo^2^+2Fc^2^)/3' was changed to 'calc'.
New tag '_refine_ls_weighting_details' was created. The value of the
new tag was set to 'w=1/[\s^2^(Fo^2^)+( 0.0591)^2^+ 6.47P] where
P=(Fo^2^+2Fc^2^)/3'.

Automatic conversion script
Id: cif_fix_values 3143 2015-03-26 13:38:13Z robertas 
;
_cod_original_cell_volume 5268.(1)
_cod_original_sg_symbol_H-M P212121
_cod_original_formula_sum C58H82CrO7
_cod_database_code 7009084

loop_
_symmetry_equiv_pos_as_xyz
'x, y, z'
'x+1/2, -y+1/2, -z'
'-x, y+1/2, -z+1/2'
'-x+1/2, -y, z+1/2'

loop_
_atom_site_aniso_label
_atom_site_aniso_U_11
_atom_site_aniso_U_22
_atom_site_aniso_U_33
_atom_site_aniso_U_23
_atom_site_aniso_U_13
_atom_site_aniso_U_12
CR1 0.0289(2) 0.0208(2) 0.0277(2) -0.0007(2) 0.0021(2) 0.0000(2)
O1 0.0295(10) 0.0238(11) 0.0321(12) 0.0003(9) 0.0043(9) 0.0035(9)
O2 0.0299(10) 0.0189(10) 0.0285(11) -0.0002(9) 0.0019(8) -0.0008(9)
O3 0.0298(10) 0.0269(10) 0.0304(11) -0.0001(10) 0.0024(9) 0.0028(10)
O4 0.0290(10) 0.0232(10) 0.0264(10) -0.0011(9) 0.0044(8) 0.0015(9)
O5 0.0364(12) 0.0207(10) 0.0477(14) 0.0013(10) -0.0091(12) 0.0002(9)
O6 0.1409(42) 0.0666(23) 0.0807(28) 0.0263(21) -0.0209(29) -0.0094(27)
O7 0.0617(22) 0.0901(26) 0.0994(29) 0.0326(22) -0.0348(21) -0.0263(20)
C1 0.0216(13) 0.0218(14) 0.0304(17) -0.0002(12) -0.0032(12) -0.0028(11)
C2 0.0219(13) 0.0304(15) 0.0248(16) 0.0011(12) -0.0011(12) -0.0033(12)
C3 0.0261(14) 0.0384(18) 0.0310(18) 0.0072(14) -0.0015(13) 0.0003(13)
C4 0.0279(15) 0.0372(18) 0.0344(18) 0.0053(14) -0.0003(14) 0.0051(13)
C5 0.0230(14) 0.0306(16) 0.0328(18) 0.0014(13) -0.0022(12) 0.0024(12)
C6 0.0202(13) 0.0284(15) 0.0259(15) 0.0018(12) -0.0015(11) -0.0032(12)
C7 0.0226(13) 0.0264(15) 0.0318(17) 0.0016(12) 0.0017(13) -0.0001(12)
C8 0.0239(13) 0.0242(14) 0.0257(16) 0.0009(11) 0.0021(11) -0.0027(11)
C9 0.0261(14) 0.0261(14) 0.0256(16) 0.0000(12) 0.0007(12) 0.0029(11)
C10 0.0283(14) 0.0249(14) 0.0266(16) 0.0002(12) 0.0022(12) -0.0015(12)
C11 0.0305(15) 0.0255(14) 0.0239(15) 0.0003(12) -0.0013(12) -0.0006(12)
C12 0.0314(15) 0.0244(14) 0.0242(15) 0.0043(11) 0.0047(12) 0.0012(12)
C13 0.0298(14) 0.0179(12) 0.0234(14) -0.0006(12) 0.0040(13) 0.0012(10)
C14 0.0332(16) 0.0283(15) 0.0261(16) 0.0007(13) 0.0002(13) 0.0019(13)
C15 0.0213(13) 0.0300(15) 0.0329(18) 0.0008(13) -0.0049(12) 0.0053(12)
C16 0.0296(16) 0.0325(17) 0.0338(19) -0.0033(14) -0.0006(14) 0.0060(13)
C17 0.0305(15) 0.0364(17) 0.0429(20) -0.0007(16) -0.0003(16) 0.0006(13)
C18 0.0250(15) 0.0388(18) 0.0394(20) 0.0042(15) 0.0030(14) 0.0050(13)
C19 0.0199(13) 0.0349(17) 0.0311(17) 0.0002(13) -0.0041(12) 0.0028(12)
C20 0.0244(14) 0.0259(15) 0.0352(18) 0.0000(13) -0.0076(13) 0.0061(12)
C21 0.0227(14) 0.0440(19) 0.0336(18) 0.0049(14) 0.0024(13) 0.0049(14)
C22 0.0255(14) 0.0321(16) 0.0277(17) -0.0010(13) 0.0024(12) 0.0033(12)
C23 0.0237(14) 0.0317(16) 0.0296(17) -0.0020(13) 0.0023(12) -0.0010(12)
C24 0.0284(15) 0.0276(15) 0.0271(16) -0.0026(12) -0.0004(13) -0.0034(12)
C25 0.0259(14) 0.0267(15) 0.0267(16) -0.0010(12) -0.0026(12) 0.0007(12)
C26 0.0268(14) 0.0263(14) 0.0229(14) -0.0037(11) 0.0041(12) -0.0010(12)
C27 0.0252(14) 0.0239(14) 0.0252(16) -0.0002(12) 0.0046(12) 0.0003(12)
C28 0.0291(15) 0.0305(16) 0.0235(16) -0.0021(12) -0.0006(12) -0.0020(12)
C29 0.0422(20) 0.0511(22) 0.0496(24) 0.0212(19) 0.0062(18) 0.0152(18)
C30 0.1801(73) 0.0844(42) 0.0718(38) 0.0363(33) 0.0423(44) 0.0906(47)
C31 0.0458(22) 0.0486(25) 0.0713(30) 0.0279(21) -0.0051(21) 0.0092(18)
C32 0.0366(23) 0.0962(42) 0.1671(68) 0.0818(46) -0.0237(33) -0.0058(26)
C33 0.0371(17) 0.0292(16) 0.0314(17) -0.0036(13) -0.0023(14) 0.0050(13)
C34 0.0378(19) 0.0288(17) 0.0575(24) -0.0122(16) -0.0021(17) -0.0006(14)
C35 0.0875(33) 0.0283(19) 0.0456(23) -0.0039(16) -0.0164(23) 0.0172(20)
C36 0.0415(20) 0.0463(21) 0.0469(23) -0.0120(17) 0.0100(17) 0.0020(17)
C37 0.0393(19) 0.0434(21) 0.0625(27) -0.0137(19) 0.0042(18) -0.0106(16)
C38 0.1462(64) 0.1096(52) 0.1022(49) -0.0535(42) 0.0601(47) -0.0863(49)
C39 0.0534(24) 0.0424(22) 0.0872(35) -0.0185(25) -0.0057(24) -0.0016(21)
C40 0.0705(34) 0.0585(31) 0.1587(66) -0.0513(38) -0.0515(40) 0.0152(27)
C41 0.0364(18) 0.0300(17) 0.0347(19) 0.0001(14) 0.0021(15) -0.0052(14)
C42 0.0468(20) 0.0336(19) 0.0571(24) 0.0150(18) -0.0065(18) -0.0032(17)
C43 0.0648(25) 0.0356(21) 0.0453(22) -0.0017(16) -0.0082(20) -0.0163(19)
C44 0.0484(22) 0.0404(21) 0.0424(22) 0.0049(16) 0.0120(18) -0.0093(17)
C45 0.0479(20) 0.0265(16) 0.0435(22) 0.0043(15) 0.0120(17) -0.0042(14)
C46 0.0570(23) 0.0293(17) 0.0392(21) -0.0032(15) 0.0143(18) 0.0059(16)
C47 0.0427(21) 0.0342(19) 0.0761(31) 0.0049(19) -0.0207(21) -0.0034(16)
C48 0.0675(26) 0.0419(20) 0.0482(23) -0.0001(19) -0.0116(20) -0.0221(21)
C49 0.0517(22) 0.0294(16) 0.0456(21) -0.0012(14) 0.0046(18) 0.0014(16)
C50 0.0445(20) 0.0299(16) 0.0432(19) 0.0007(14) -0.0053(16) 0.0054(16)
C51 0.0639(31) 0.1117(48) 0.0764(37) 0.0043(38) -0.0199(28) 0.0100(36)
C52 0.0774(33) 0.0661(29) 0.0582(29) -0.0148(23) 0.0143(26) -0.0275(27)
C53 0.0767(35) 0.0660(32) 0.0965(44) 0.0355(31) -0.0312(33) -0.0087(28)
C54 0.1563(66) 0.0849(41) 0.0696(38) 0.0177(32) 0.0358(41) 0.0685(45)
C55 0.0536(26) 0.0512(25) 0.0758(34) -0.0063(24) 0.0010(25) 0.0106(21)
C56 0.0595(32) 0.1510(66) 0.0711(39) 0.0403(42) -0.0022(30) -0.0203(37)
C57 0.0958(49) 0.1917(87) 0.0518(34) -0.0172(45) 0.0160(34) 0.0152(53)
C58 0.1250(62) 0.1353(63) 0.1058(52) 0.0550(50) 0.0356(48) 0.0682(56)

loop_
_atom_site_label
_atom_site_fract_x
_atom_site_fract_y
_atom_site_fract_z
_atom_site_U_iso_or_equiv
_atom_site_thermal_displace_type
_atom_site_type_symbol
_atom_site_calc_flag
_atom_site_calc_attached_atom
_atom_site_aniso_ratio
CR1 0.26293(4) 0.14597(2) 0.05128(2) 0.0258(1) aniso Cr . . 1.47
O1 0.3954(2) 0.1315(1) 0.0971(1) 0.0285(7) aniso O . . 1.64
O2 0.3479(2) 0.1400(1) -0.0305(1) 0.0258(5) aniso O . . 1.66
O3 0.1274(2) 0.1459(1) 0.0065(1) 0.0290(6) aniso O . . 1.33
O4 0.1787(2) 0.1472(1) 0.1336(1) 0.0262(6) aniso O . . 1.52
O5 0.2992(2) 0.2633(1) 0.0549(1) 0.0349(7) aniso O . . 2.56
O6 0.2217(4) -0.2008(2) 0.0895(2) 0.0961(19) aniso O . . 3.28
O7 0.2616(3) 0.3187(2) -0.1411(2) 0.0837(14) aniso O . . 3.77
C1 0.4373(2) 0.0709(2) 0.1139(2) 0.0246(9) aniso C . . 1.73
C2 0.4134(2) 0.0411(2) 0.1711(1) 0.0257(9) aniso C . . 1.55
C3 0.4644(3) -0.0201(2) 0.1894(2) 0.0318(9) aniso C . . 1.72
C4 0.5385(3) -0.0548(2) 0.1529(2) 0.0332(10) aniso C . . 1.71
C5 0.5589(2) -0.0255(2) 0.0961(2) 0.0288(10) aniso C . . 1.55
C6 0.5104(2) 0.0357(2) 0.0759(1) 0.0248(9) aniso C . . 1.62
C7 0.5336(2) 0.0638(2) 0.0128(2) 0.0269(9) aniso C . . 1.46
C8 0.4563(2) 0.0364(2) -0.0350(1) 0.0246(9) aniso C . . 1.35
C9 0.4723(2) -0.0293(2) -0.0600(2) 0.0260(9) aniso C . . 1.26
C10 0.4003(2) -0.0601(2) -0.1005(2) 0.0266(9) aniso C . . 1.26
C11 0.3089(2) -0.0223(2) -0.1148(1) 0.0266(8) aniso C . . 1.31
C12 0.2892(2) 0.0437(2) -0.0916(1) 0.0266(8) aniso C . . 1.79
C13 0.3653(2) 0.0722(1) -0.0532(2) 0.0237(8) aniso C . . 1.81
C14 0.1846(3) 0.0807(2) -0.1060(2) 0.0292(9) aniso C . . 1.31
C15 0.0944(2) 0.0548(2) -0.0665(2) 0.0280(9) aniso C . . 2.04
C16 0.0329(3) -0.0023(2) -0.0837(2) 0.0320(9) aniso C . . 1.59
C17 -0.0471(3) -0.0312(2) -0.0472(2) 0.0366(10) aniso C . . 1.41
C18 -0.0608(3) 0.0001(2) 0.0096(2) 0.0344(11) aniso C . . 1.93
C19 -0.0019(2) 0.0573(2) 0.0293(2) 0.0286(9) aniso C . . 1.97
C20 0.0763(2) 0.0873(2) -0.0088(2) 0.0285(8) aniso C . . 2.35
C21 -0.0207(2) 0.0878(2) 0.0925(2) 0.0334(10) aniso C . . 2.20
C22 0.0501(2) 0.0543(2) 0.1405(2) 0.0284(9) aniso C . . 1.48
C23 0.0208(2) -0.0088(2) 0.1671(2) 0.0284(9) aniso C . . 1.46
C24 0.0862(2) -0.0443(2) 0.2084(2) 0.0277(9) aniso C . . 1.39
C25 0.1849(2) -0.0154(2) 0.2214(2) 0.0264(8) aniso C . . 1.26
C26 0.2182(2) 0.0486(2) 0.1970(1) 0.0253(8) aniso C . . 1.63
C27 0.1489(2) 0.0824(2) 0.1577(1) 0.0248(8) aniso C . . 1.45
C28 0.3304(2) 0.0757(2) 0.2111(1) 0.0277(9) aniso C . . 1.43
C29 0.5994(3) -0.1188(2) 0.1759(2) 0.0476(13) aniso C . . 3.02
C30 0.6315(7) -0.1668(3) 0.1231(3) 0.1121(30) aniso C . . 9.31
C31 0.5342(3) -0.1629(2) 0.2193(2) 0.0552(15) aniso C . . 3.67
C32 0.6987(4) -0.0948(3) 0.2088(4) 0.1000(28) aniso C . . 7.74
C33 0.4239(3) -0.1318(2) -0.1281(2) 0.0326(9) aniso C . . 1.60
C34 0.3239(3) -0.1663(2) -0.1543(2) 0.0414(11) aniso C . . 2.58
C35 0.4709(4) -0.1813(2) -0.0803(2) 0.0538(15) aniso C . . 4.14
C36 0.5044(3) -0.1216(2) -0.1807(2) 0.0449(12) aniso C . . 2.13
C37 -0.1138(3) -0.0931(2) -0.0699(2) 0.0484(12) aniso C . . 2.46
C38 -0.1846(7) -0.1223(4) -0.0218(3) 0.1194(30) aniso C . . 6.60
C39 -0.0447(4) -0.1494(2) -0.0971(2) 0.0610(15) aniso C . . 2.70
C40 -0.1878(5) -0.0688(3) -0.1209(4) 0.0959(28) aniso C . . 5.85
C41 0.0476(3) -0.1121(2) 0.2386(2) 0.0337(10) aniso C . . 1.50
C42 0.1397(3) -0.1531(2) 0.2668(2) 0.0458(12) aniso C . . 2.56
C43 -0.0068(4) -0.1591(2) 0.1920(2) 0.0486(14) aniso C . . 2.76
C44 -0.0314(3) -0.0919(2) 0.2888(2) 0.0437(13) aniso C . . 2.25
C45 0.4040(3) 0.1951(2) -0.0608(2) 0.0393(11) aniso C . . 2.51
C46 0.1385(4) 0.2068(2) 0.1660(2) 0.0418(13) aniso C . . 2.69
C47 0.3869(3) 0.2942(2) 0.0877(2) 0.0510(14) aniso C . . 2.70
C48 0.3401(4) 0.3559(2) 0.1190(2) 0.0525(13) aniso C . . 3.06
C49 0.2527(3) 0.3804(2) 0.0760(2) 0.0422(11) aniso C . . 1.86
C50 0.2397(3) 0.3209(2) 0.0309(2) 0.0392(10) aniso C . . 1.80
C51 0.2985(5) -0.1492(4) 0.1013(3) 0.0840(24) aniso C . . 2.40
C52 0.2685(4) -0.0866(3) 0.0664(2) 0.0673(19) aniso C . . 2.53
C53 0.1855(5) -0.1112(3) 0.0240(3) 0.0797(21) aniso C . . 3.51
C54 0.1721(7) -0.1835(4) 0.0356(3) 0.1036(28) aniso C . . 4.91
C55 0.1558(4) 0.2980(2) -0.1273(2) 0.0602(17) aniso C . . 1.90
C56 0.1074(5) 0.2866(4) -0.1868(3) 0.0938(28) aniso C . . 3.47
C57 0.1630(6) 0.3335(5) -0.2279(3) 0.1131(37) aniso C . . 4.49
C58 0.2551(7) 0.3602(4) -0.1936(4) 0.1220(35) aniso C . . 4.16
H3 0.44820(0) -0.03870(0) 0.22730(0) 0.0500(0) iso H calc C3 1.00
H5 0.60690(0) -0.04810(0) 0.07040(0) 0.0500(0) iso H calc C5 1.00
H71 0.60570(0) 0.05120(0) 0.00090(0) 0.0500(0) iso H calc C7 1.00
H72 0.52940(0) 0.11440(0) 0.01340(0) 0.0500(0) iso H calc C7 1.00
H9 0.53360(0) -0.05390(0) -0.04940(0) 0.0500(0) iso H calc C9 1.00
H11 0.25860(0) -0.04200(0) -0.14090(0) 0.0500(0) iso H calc C11 1.00
H141 0.19380(0) 0.13040(0) -0.09980(0) 0.0500(0) iso H calc C14 1.00
H142 0.16720(0) 0.07320(0) -0.14860(0) 0.0500(0) iso H calc C14 1.00
H16 0.04640(0) -0.02260(0) -0.12130(0) 0.0500(0) iso H calc C16 1.00
H18 -0.11140(0) -0.01830(0) 0.03620(0) 0.0500(0) iso H calc C18 1.00
H211 -0.00650(0) 0.13730(0) 0.09140(0) 0.0500(0) iso H calc C21 1.00
H212 -0.09480(0) 0.08110(0) 0.10370(0) 0.0500(0) iso H calc C21 1.00
H23 -0.04490(0) -0.02820(0) 0.15670(0) 0.0500(0) iso H calc C23 1.00
H25 0.23130(0) -0.03910(0) 0.24700(0) 0.0500(0) iso H calc C25 1.00
H281 0.33250(0) 0.12610(0) 0.20450(0) 0.0500(0) iso H calc C28 1.00
H282 0.34720(0) 0.06730(0) 0.25360(0) 0.0500(0) iso H calc C28 1.00
H301 0.56980(0) -0.18200(0) 0.10190(0) 0.0500(0) iso H calc C30 1.00
H302 0.66940(0) -0.20660(0) 0.13940(0) 0.0500(0) iso H calc C30 1.00
H303 0.67840(0) -0.14190(0) 0.09600(0) 0.0500(0) iso H calc C30 1.00
H311 0.47020(0) -0.17860(0) 0.20000(0) 0.0500(0) iso H calc C31 1.00
H312 0.51550(0) -0.13550(0) 0.25490(0) 0.0500(0) iso H calc C31 1.00
H313 0.57530(0) -0.20260(0) 0.23250(0) 0.0500(0) iso H calc C31 1.00
H321 0.67840(0) -0.06500(0) 0.24220(0) 0.0500(0) iso H calc C32 1.00
H322 0.74420(0) -0.07020(0) 0.18160(0) 0.0500(0) iso H calc C32 1.00
H323 0.73570(0) -0.13500(0) 0.22490(0) 0.0500(0) iso H calc C32 1.00
H341 0.34170(0) -0.21110(0) -0.17080(0) 0.0500(0) iso H calc C34 1.00
H342 0.29390(0) -0.13740(0) -0.18540(0) 0.0500(0) iso H calc C34 1.00
H343 0.27190(0) -0.17240(0) -0.12210(0) 0.0500(0) iso H calc C34 1.00
H351 0.53360(0) -0.16090(0) -0.06300(0) 0.0500(0) iso H calc C35 1.00
H352 0.48840(0) -0.22500(0) -0.09910(0) 0.0500(0) iso H calc C35 1.00
H353 0.41890(0) -0.18910(0) -0.04860(0) 0.0500(0) iso H calc C35 1.00
H361 0.56800(0) -0.09960(0) -0.16540(0) 0.0500(0) iso H calc C36 1.00
H362 0.47320(0) -0.09210(0) -0.21150(0) 0.0500(0) iso H calc C36 1.00
H363 0.52240(0) -0.16580(0) -0.19830(0) 0.0500(0) iso H calc C36 1.00
H381 -0.22630(0) -0.08600(0) -0.00410(0) 0.0500(0) iso H calc C38 1.00
H382 -0.13980(0) -0.14270(0) 0.01040(0) 0.0500(0) iso H calc C38 1.00
H383 -0.22870(0) -0.15790(0) -0.03820(0) 0.0500(0) iso H calc C38 1.00
H391 -0.00110(0) -0.12950(0) -0.12860(0) 0.0500(0) iso H calc C39 1.00
H392 -0.08980(0) -0.18480(0) -0.11440(0) 0.0500(0) iso H calc C39 1.00
H393 -0.00060(0) -0.16920(0) -0.06620(0) 0.0500(0) iso H calc C39 1.00
H401 -0.14750(0) -0.04940(0) -0.15400(0) 0.0500(0) iso H calc C40 1.00
H402 -0.23660(0) -0.03400(0) -0.10560(0) 0.0500(0) iso H calc C40 1.00
H403 -0.22920(0) -0.10780(0) -0.13610(0) 0.0500(0) iso H calc C40 1.00
H421 0.17520(0) -0.12410(0) 0.29640(0) 0.0500(0) iso H calc C42 1.00
H422 0.18920(0) -0.16610(0) 0.23560(0) 0.0500(0) iso H calc C42 1.00
H423 0.11230(0) -0.19390(0) 0.28650(0) 0.0500(0) iso H calc C42 1.00
H431 -0.06590(0) -0.13420(0) 0.17370(0) 0.0500(0) iso H calc C43 1.00
H432 -0.03410(0) -0.20000(0) 0.21210(0) 0.0500(0) iso H calc C43 1.00
H433 0.04260(0) -0.17230(0) 0.16100(0) 0.0500(0) iso H calc C43 1.00
H441 0.00340(0) -0.06230(0) 0.31790(0) 0.0500(0) iso H calc C44 1.00
H442 -0.05710(0) -0.13310(0) 0.30870(0) 0.0500(0) iso H calc C44 1.00
H443 -0.09070(0) -0.06720(0) 0.27110(0) 0.0500(0) iso H calc C44 1.00
H451 0.38610(0) 0.23900(0) -0.04170(0) 0.0500(0) iso H calc C45 1.00
H452 0.38300(0) 0.19680(0) -0.10290(0) 0.0500(0) iso H calc C45 1.00
H453 0.47930(0) 0.18760(0) -0.05790(0) 0.0500(0) iso H calc C45 1.00
H461 0.16320(0) 0.24860(0) 0.14610(0) 0.0500(0) iso H calc C46 1.00
H462 0.16450(0) 0.20590(0) 0.20700(0) 0.0500(0) iso H calc C46 1.00
H463 0.06230(0) 0.20580(0) 0.16580(0) 0.0500(0) iso H calc C46 1.00
H471 0.44300(0) 0.30840(0) 0.05960(0) 0.0500(0) iso H calc C47 1.00
H472 0.41680(0) 0.26150(0) 0.11680(0) 0.0500(0) iso H calc C47 1.00
H481 0.39370(0) 0.39180(0) 0.12540(0) 0.0500(0) iso H calc C48 1.00
H482 0.31080(0) 0.34270(0) 0.15850(0) 0.0500(0) iso H calc C48 1.00
H491 0.18650(0) 0.38930(0) 0.09760(0) 0.0500(0) iso H calc C49 1.00
H492 0.27380(0) 0.42300(0) 0.05490(0) 0.0500(0) iso H calc C49 1.00
H501 0.16470(0) 0.30850(0) 0.02680(0) 0.0500(0) iso H calc C50 1.00
H502 0.26660(0) 0.33400(0) -0.00890(0) 0.0500(0) iso H calc C50 1.00
H511 0.36810(0) -0.16650(0) 0.08830(0) 0.0500(0) iso H calc C51 1.00
H512 0.30110(0) -0.13980(0) 0.14440(0) 0.0500(0) iso H calc C51 1.00
H521 0.24120(0) -0.05100(0) 0.09350(0) 0.0500(0) iso H calc C52 1.00
H522 0.32910(0) -0.06850(0) 0.04420(0) 0.0500(0) iso H calc C52 1.00
H531 0.11750(0) -0.08690(0) 0.03170(0) 0.0500(0) iso H calc C53 1.00
H532 0.20510(0) -0.10320(0) -0.01790(0) 0.0500(0) iso H calc C53 1.00
H541 0.09700(0) -0.19500(0) 0.03740(0) 0.0500(0) iso H calc C54 1.00
H542 0.20390(0) -0.20970(0) 0.00210(0) 0.0500(0) iso H calc C54 1.00
H551 0.11840(0) 0.33390(0) -0.10440(0) 0.0500(0) iso H calc C55 1.00
H552 0.15530(0) 0.25510(0) -0.10310(0) 0.0500(0) iso H calc C55 1.00
H561 0.11620(0) 0.23880(0) -0.20000(0) 0.0500(0) iso H calc C56 1.00
H562 0.03100(0) 0.29710(0) -0.18550(0) 0.0500(0) iso H calc C56 1.00
H571 0.18510(0) 0.31080(0) -0.26520(0) 0.0500(0) iso H calc C57 1.00
H572 0.11610(0) 0.37330(0) -0.24000(0) 0.0500(0) iso H calc C57 1.00
H581 0.31930(0) 0.35580(0) -0.21800(0) 0.0500(0) iso H calc C58 1.00
H582 0.24520(0) 0.40880(0) -0.18300(0) 0.0500(0) iso H calc C58 1.00

loop_
_atom_type_symbol
_atom_type_description
_atom_type_scat_dispersion_real
_atom_type_scat_dispersion_imag
_atom_type_scat_source
C C 0.0033 0.0016 'International Tables Vol C Tables 4.2.6.8 and 6.1.1.4'
H H 0.0000 0.0000 'International Tables Vol C Tables 4.2.6.8 and 6.1.1.4'
O O 0.0106 0.0060 'International Tables Vol C Tables 4.2.6.8 and 6.1.1.4'
Cr Cr 0.3209 0.6236 'International Tables Vol C Tables 4.2.6.8 and 6.1.1.4'

loop_
_geom_angle_atom_site_label_1
_geom_angle_atom_site_label_2
_geom_angle_atom_site_label_3
_geom_angle
_geom_angle_publ_flag
O4 CR1 O5 93.4(1) yes
O3 CR1 O5 100.9(1) yes
O3 CR1 O4 89.8(1) yes
O2 CR1 O5 89.0(1) yes
O2 CR1 O4 177.5(1) yes
O2 CR1 O3 90.6(1) yes
O1 CR1 O5 87.3(1) yes
O1 CR1 O4 89.2(1) yes
O1 CR1 O3 171.7(1) yes
O1 CR1 O2 90.1(1) yes
CR1 O1 C1 127.0(2) yes
CR1 O2 C45 127.4(2) yes
CR1 O2 C13 115.7(2) yes
C13 O2 C45 116.2(3) yes
CR1 O3 C20 122.8(2) yes
CR1 O4 C46 127.8(2) yes
CR1 O4 C27 116.8(2) yes
C27 O4 C46 115.2(3) yes
CR1 O5 C50 129.8(2) yes
CR1 O5 C47 124.8(2) yes
C47 O5 C50 105.3(3) yes
C51 O6 C54 107.3(5) yes
C55 O7 C58 106.3(5) yes
O1 C1 C6 120.8(3) yes
O1 C1 C2 121.2(3) yes
C2 C1 C6 118.0(3) yes
C1 C2 C28 118.9(3) yes
C1 C2 C3 120.0(3) yes
C3 C2 C28 121.1(3) yes
C2 C3 C4 122.7(4) yes
C3 C4 C29 121.7(4) yes
C3 C4 C5 116.3(3) yes
C5 C4 C29 121.8(3) yes
C4 C5 C6 123.0(3) yes
C1 C6 C5 119.9(3) yes
C5 C6 C7 120.4(3) yes
C1 C6 C7 119.7(3) yes
C6 C7 C8 112.7(3) yes
C7 C8 C13 123.4(3) yes
C7 C8 C9 119.6(2) yes
C9 C8 C13 116.9(3) yes
C8 C9 C10 122.8(3) yes
C9 C10 C33 120.4(3) yes
C9 C10 C11 117.0(3) yes
C11 C10 C33 122.5(3) yes
C10 C11 C12 122.7(3) yes
C11 C12 C14 120.2(3) yes
C11 C12 C13 117.5(3) yes
C13 C12 C14 122.3(3) yes
C8 C13 C12 123.0(2) yes
O2 C13 C12 118.2(2) yes
O2 C13 C8 118.8(2) yes
C12 C14 C15 111.8(3) yes
C14 C15 C20 119.0(3) yes
C14 C15 C16 121.2(3) yes
C16 C15 C20 119.7(3) yes
C15 C16 C17 123.6(4) yes
C16 C17 C37 120.8(4) yes
C16 C17 C18 115.4(3) yes
C18 C17 C37 123.8(4) yes
C17 C18 C19 123.5(4) yes
C18 C19 C21 120.2(3) yes
C18 C19 C20 120.4(4) yes
C20 C19 C21 119.3(3) yes
C15 C20 C19 117.2(3) yes
O3 C20 C19 121.8(3) yes
O3 C20 C15 120.9(3) yes
C19 C21 C22 112.2(3) yes
C21 C22 C27 122.7(3) yes
C21 C22 C23 120.3(3) yes
C23 C22 C27 117.0(3) yes
C22 C23 C24 122.7(3) yes
C23 C24 C41 120.4(3) yes
C23 C24 C25 117.5(3) yes
C25 C24 C41 122.1(3) yes
C24 C25 C26 122.5(3) yes
C25 C26 C28 119.6(3) yes
C25 C26 C27 117.4(3) yes
C27 C26 C28 122.9(3) yes
C22 C27 C26 122.8(3) yes
O4 C27 C26 118.9(3) yes
O4 C27 C22 118.3(3) yes
C2 C28 C26 111.4(2) yes
C4 C29 C32 108.9(3) yes
C4 C29 C31 112.7(3) yes
C4 C29 C30 111.3(4) yes
C31 C29 C32 108.3(4) yes
C30 C29 C32 109.2(4) yes
C30 C29 C31 106.3(4) yes
C10 C33 C36 107.9(3) yes
C10 C33 C35 111.1(3) yes
C10 C33 C34 112.3(3) yes
C35 C33 C36 109.8(3) yes
C34 C33 C36 108.0(3) yes
C34 C33 C35 107.7(3) yes
C17 C37 C40 109.4(4) yes
C17 C37 C39 111.7(3) yes
C17 C37 C38 112.7(4) yes
C39 C37 C40 106.1(4) yes
C38 C37 C40 105.8(4) yes
C38 C37 C39 110.7(4) yes
C24 C41 C44 107.4(3) yes
C24 C41 C43 110.6(3) yes
C24 C41 C42 111.9(3) yes
C43 C41 C44 110.1(3) yes
C42 C41 C44 109.1(3) yes
C42 C41 C43 107.8(3) yes
O5 C47 C48 104.9(3) yes
C47 C48 C49 104.1(3) yes
C48 C49 C50 104.4(3) yes
O5 C50 C49 106.5(3) yes
O6 C51 C52 107.7(5) yes
C51 C52 C53 104.3(5) yes
C52 C53 C54 106.4(6) yes
O6 C54 C53 109.6(6) yes
O7 C55 C56 103.9(4) yes
C55 C56 C57 105.3(6) yes
C56 C57 C58 105.9(6) yes
O7 C58 C57 105.6(6) yes

loop_
_geom_bond_atom_site_label_1
_geom_bond_atom_site_label_2
_geom_bond_distance
_geom_bond_publ_flag
CR1 O1 1.960(3) yes
CR1 O2 2.089(2) yes
CR1 O3 1.961(3) yes
CR1 O4 2.091(2) yes
CR1 O5 2.296(2) yes
O1 C1 1.327(4) yes
O2 C13 1.409(3) yes
O2 C45 1.432(5) yes
O3 C20 1.336(4) yes
O4 C27 1.401(4) yes
O4 C46 1.437(5) yes
O5 C47 1.441(5) yes
O5 C50 1.433(4) yes
O6 C51 1.404(8) yes
O6 C54 1.376(8) yes
O7 C55 1.416(6) yes
O7 C58 1.40(0) yes
C1 C2 1.411(5) yes
C1 C6 1.410(5) yes
C2 C3 1.395(5) yes
C2 C28 1.513(4) yes
C3 C4 1.395(6) yes
C4 C5 1.390(6) yes
C4 C29 1.530(6) yes
C5 C6 1.394(5) yes
C6 C7 1.513(5) yes
C7 C8 1.521(5) yes
C8 C9 1.388(5) yes
C8 C13 1.389(4) yes
C9 C10 1.397(5) yes
C10 C11 1.391(4) yes
C10 C33 1.531(6) yes
C11 C12 1.386(5) yes
C12 C13 1.384(4) yes
C12 C14 1.523(5) yes
C14 C15 1.508(5) yes
C15 C16 1.391(5) yes
C15 C20 1.429(6) yes
C16 C17 1.397(6) yes
C17 C18 1.393(6) yes
C17 C37 1.535(6) yes
C18 C19 1.391(5) yes
C19 C20 1.410(5) yes
C19 C21 1.523(6) yes
C21 C22 1.519(5) yes
C22 C23 1.392(6) yes
C22 C27 1.401(4) yes
C23 C24 1.398(5) yes
C24 C25 1.385(4) yes
C24 C41 1.537(6) yes
C25 C26 1.402(5) yes
C26 C27 1.384(4) yes
C26 C28 1.530(4) yes
C29 C30 1.533(8) yes
C29 C31 1.513(6) yes
C29 C32 1.510(7) yes
C33 C34 1.529(6) yes
C33 C35 1.532(6) yes
C33 C36 1.545(6) yes
C37 C38 1.488(9) yes
C37 C39 1.507(6) yes
C37 C40 1.526(9) yes
C41 C42 1.527(6) yes
C41 C43 1.523(6) yes
C41 C44 1.530(6) yes
C47 C48 1.488(6) yes
C48 C49 1.519(6) yes
C49 C50 1.519(6) yes
C51 C52 1.472(9) yes
C52 C53 1.472(8) yes
C53 C54 1.42(1) yes
C55 C56 1.456(8) yes
C56 C57 1.45(1) yes
C57 C58 1.47(1) yes
